data_7002016
loop_
_publ_author_name
'Radloff, Christian'
'Hahn, F. Ekkehardt'
'Pape, Tania'
'Fr\"ohlich, Roland'

_publ_section_title
;
 Supramolecular structures from mono and dimetalated biscarbene ligands
;
_journal_issue 35
_journal_name_full 'Dalton Transactions'
_journal_page_first 7215
_journal_paper_doi 10.1039/b907896g
_journal_year 2009
_chemical_formula_sum 'C12 H20 I2 N4 O2'
_chemical_formula_weight 506.12
_chemical_name_systematic
;
?
;
_space_group_IT_number 61
_symmetry_cell_setting orthorhombic
_symmetry_space_group_name_Hall '-P 2ac 2ab'
_symmetry_space_group_name_H-M 'P b c a'
_atom_sites_solution_hydrogens geom
_atom_sites_solution_primary direct
_atom_sites_solution_secondary difmap
_audit_creation_method SHELXL-97
_cell_angle_alpha 90.00
_cell_angle_beta 90.00
_cell_angle_gamma 90.00
_cell_formula_units_Z 4
_cell_length_a 6.8318(3)
_cell_length_b 12.6696(6)
_cell_length_c 20.2465(9)
_cell_measurement_reflns_used 900
_cell_measurement_temperature 153(2)
_cell_measurement_theta_max 22.5
_cell_measurement_theta_min 1
_cell_volume 1752.46(14)
_computing_cell_refinement 'APEX2(Bruker AXS, 2007)'
_computing_data_collection 'APEX2(Bruker AXS, 2007)'
_computing_data_reduction 'SAINT,SADABS (Bruker AXS, 2007 )'
_computing_molecular_graphics
;
ORTEP3,L.J. Farrugia, J. Appl. Cryst. (1997) 30, 565
;
_computing_structure_refinement
;
SHELXL-97, G. M. Sheldrick, Acta Cryst. (2008) A64, 112-122
;
_computing_structure_solution
;
SHELXS-97 , G. M. Sheldrick, Acta Cryst. (2008) A64, 112-122
;
_diffrn_ambient_temperature 153(2)
_diffrn_detector_area_resol_mean 80
_diffrn_measured_fraction_theta_full 0.958
_diffrn_measured_fraction_theta_max 0.958
_diffrn_measurement_device_type 'CCD area detector'
_diffrn_measurement_method 'Omega and Phi scans'
_diffrn_radiation_monochromator graphite
_diffrn_radiation_source 'rotating anode'
_diffrn_radiation_type MoK\a
_diffrn_radiation_wavelength 0.71073
_diffrn_reflns_av_R_equivalents 0.0241
_diffrn_reflns_av_sigmaI/netI 0.0147
_diffrn_reflns_limit_h_max 9
_diffrn_reflns_limit_h_min -10
_diffrn_reflns_limit_k_max 18
_diffrn_reflns_limit_k_min -18
_diffrn_reflns_limit_l_max 29
_diffrn_reflns_limit_l_min -29
_diffrn_reflns_number 20161
_diffrn_reflns_theta_full 31.98
_diffrn_reflns_theta_max 31.98
_diffrn_reflns_theta_min 2.01
_exptl_absorpt_coefficient_mu 3.596
_exptl_absorpt_correction_T_max 0.9893
_exptl_absorpt_correction_T_min 0.6521
_exptl_absorpt_correction_type multi-scan
_exptl_absorpt_process_details
;
Corrections were done with the SADABS program, utilizing the none merged
raw data obtained from the integration process. Integration and final cell
refinement were done with SAINT.

SADABS reports ratio of Tmin/Tmax = 0.687126

;
_exptl_crystal_colour colourless
_exptl_crystal_density_diffrn 1.918
_exptl_crystal_density_method 'not measured'
_exptl_crystal_description 'transparent plate'
_exptl_crystal_F_000 968
_exptl_crystal_size_max 0.13
_exptl_crystal_size_mid 0.10
_exptl_crystal_size_min 0.10
_refine_diff_density_max 0.454
_refine_diff_density_min -0.656
_refine_diff_density_rms 0.083
_refine_ls_extinction_method none
_refine_ls_goodness_of_fit_ref 1.033
_refine_ls_hydrogen_treatment noref
_refine_ls_matrix_type full
_refine_ls_number_parameters 93
_refine_ls_number_reflns 2909
_refine_ls_number_restraints 0
_refine_ls_restrained_S_all 1.033
_refine_ls_R_factor_all 0.0262
_refine_ls_R_factor_gt 0.0194
_refine_ls_shift/su_max 0.003
_refine_ls_shift/su_mean 0.000
_refine_ls_structure_factor_coef Fsqd
_refine_ls_weighting_details 'calc w=1/[\s^2^(Fo^2^)+(0.0196P)^2^+1.2532P] where P=(Fo^2^+2Fc^2^)/3'
_refine_ls_weighting_scheme calc
_refine_ls_wR_factor_gt 0.0452
_refine_ls_wR_factor_ref 0.0489
_reflns_number_gt 2338
_reflns_number_total 2909
_reflns_threshold_expression >2sigma(I)
_cod_data_source_file b907896g.txt
_cod_data_source_block sad
_cod_original_sg_symbol_H-M Pbca
_cod_database_code 7002016

loop_
_symmetry_equiv_pos_as_xyz
'x, y, z'
'-x+1/2, -y, z+1/2'
'-x, y+1/2, -z+1/2'
'x+1/2, -y+1/2, -z'
'-x, -y, -z'
'x-1/2, y, -z-1/2'
'x, -y-1/2, z-1/2'
'-x-1/2, y-1/2, z'

loop_
_atom_site_label
_atom_site_type_symbol
_atom_site_fract_x
_atom_site_fract_y
_atom_site_fract_z
_atom_site_U_iso_or_equiv
_atom_site_adp_type
_atom_site_occupancy
_atom_site_symmetry_multiplicity
_atom_site_calc_flag
_atom_site_refinement_flags
_atom_site_disorder_assembly
_atom_site_disorder_group
I1 I 0.998644(15) 0.768214(9) 0.140202(5) 0.02516(4) Uani 1 1 d . . .
C1 C 0.2781(2) 0.52949(12) 0.12878(8) 0.0207(3) Uani 1 1 d . . .
H1 H 0.3585 0.5390 0.1666 0.025 Uiso 1 1 calc R . .
N1 N 0.31547(18) 0.56969(10) 0.06923(6) 0.0196(2) Uani 1 1 d . . .
N2 N 0.11288(19) 0.47426(10) 0.12782(6) 0.0197(2) Uani 1 1 d . . .
C2 C 0.1645(2) 0.54101(11) 0.02688(7) 0.0179(3) Uani 1 1 d . . .
C3 C 0.0353(2) 0.47910(12) 0.06454(7) 0.0183(3) Uani 1 1 d . . .
C4 C -0.1349(2) 0.43472(11) 0.03921(7) 0.0192(3) Uani 1 1 d . . .
H4 H -0.2217 0.3923 0.0645 0.023 Uiso 1 1 calc R . .
C5 C 0.4714(2) 0.64468(15) 0.05356(9) 0.0264(3) Uani 1 1 d . . .
H5A H 0.4170 0.7162 0.0516 0.040 Uiso 1 1 calc R . .
H5B H 0.5293 0.6265 0.0107 0.040 Uiso 1 1 calc R . .
H5C H 0.5725 0.6416 0.0879 0.040 Uiso 1 1 calc R . .
C6 C 0.0281(2) 0.41652(14) 0.18354(8) 0.0258(3) Uani 1 1 d . . .
H6A H 0.0357 0.3405 0.1749 0.039 Uiso 1 1 calc R . .
H6B H -0.1091 0.4372 0.1891 0.039 Uiso 1 1 calc R . .
H6C H 0.1011 0.4332 0.2239 0.039 Uiso 1 1 calc R . .
O1 O 0.6300(2) 0.61416(11) 0.21791(6) 0.0352(3) Uani 1 1 d . . .
H1P H 0.7287 0.6428 0.2063 0.042 Uiso 1 1 d R . .
H1O H 0.6000 0.6556 0.2457 0.042 Uiso 1 1 d R . .

loop_
_atom_site_aniso_label
_atom_site_aniso_U_11
_atom_site_aniso_U_22
_atom_site_aniso_U_33
_atom_site_aniso_U_23
_atom_site_aniso_U_13
_atom_site_aniso_U_12
I1 0.02361(6) 0.02449(7) 0.02737(7) 0.00295(4) 0.00015(4) 0.00318(4)
C1 0.0211(7) 0.0207(7) 0.0203(6) -0.0021(5) -0.0023(5) 0.0004(5)
N1 0.0186(6) 0.0196(6) 0.0207(6) -0.0016(5) -0.0021(5) -0.0016(4)
N2 0.0219(6) 0.0201(6) 0.0172(5) -0.0001(5) -0.0022(5) -0.0002(5)
C2 0.0170(6) 0.0169(6) 0.0198(6) -0.0023(5) -0.0020(5) -0.0009(5)
C3 0.0204(7) 0.0174(6) 0.0172(6) -0.0012(5) -0.0014(5) 0.0006(5)
C4 0.0196(6) 0.0178(6) 0.0204(7) 0.0001(5) 0.0006(5) -0.0012(5)
C5 0.0220(8) 0.0293(8) 0.0279(8) -0.0012(6) -0.0011(6) -0.0080(6)
C6 0.0295(8) 0.0288(8) 0.0192(7) 0.0025(6) 0.0002(6) -0.0033(6)
O1 0.0353(7) 0.0388(7) 0.0314(6) -0.0055(5) 0.0044(5) -0.0107(6)

loop_
_atom_type_symbol
_atom_type_description
_atom_type_scat_dispersion_real
_atom_type_scat_dispersion_imag
_atom_type_scat_source
C C 0.0033 0.0016 'International Tables Vol C Tables 4.2.6.8 and 6.1.1.4'
H H 0.0000 0.0000 'International Tables Vol C Tables 4.2.6.8 and 6.1.1.4'
N N 0.0061 0.0033 'International Tables Vol C Tables 4.2.6.8 and 6.1.1.4'
O O 0.0106 0.0060 'International Tables Vol C Tables 4.2.6.8 and 6.1.1.4'
I I -0.4742 1.8119 'International Tables Vol C Tables 4.2.6.8 and 6.1.1.4'

loop_
_geom_angle_atom_site_label_1
_geom_angle_atom_site_label_2
_geom_angle_atom_site_label_3
_geom_angle
_geom_angle_site_symmetry_1
_geom_angle_site_symmetry_3
_geom_angle_publ_flag
N2 C1 N1 110.52(13) . . ?
C1 N1 C2 108.43(12) . . ?
C1 N1 C5 125.70(13) . . ?
C2 N1 C5 125.23(13) . . ?
C1 N2 C3 108.35(13) . . ?
C1 N2 C6 126.02(13) . . ?
C3 N2 C6 125.62(13) . . ?
C4 C2 N1 130.19(13) 5_565 . ?
C4 C2 C3 123.71(13) 5_565 . ?
N1 C2 C3 106.10(12) . . ?
N2 C3 C4 129.97(14) . . ?
N2 C3 C2 106.59(12) . . ?
C4 C3 C2 123.44(13) . . ?
C2 C4 C3 112.84(13) 5_565 . ?

loop_
_geom_bond_atom_site_label_1
_geom_bond_atom_site_label_2
_geom_bond_distance
_geom_bond_site_symmetry_2
_geom_bond_publ_flag
C1 N2 1.3283(19) . ?
C1 N1 1.334(2) . ?
N1 C2 1.3895(18) . ?
N1 C5 1.4622(19) . ?
N2 C3 1.3878(18) . ?
N2 C6 1.464(2) . ?
C2 C4 1.388(2) 5_565 ?
C2 C3 1.406(2) . ?
C3 C4 1.390(2) . ?
C4 C2 1.388(2) 5_565 ?
